data_1504096
loop_
_publ_author_name
'Chin, Yen-Jin'
'Wang, Shun-Yi'
'Loh, Teck-Peng'

_publ_section_title
;
 Synthesis of iriomoteolide-1a C13-C23 fragment via asymmetric conjugate
 addition and Julia-Kocienski coupling reaction.
;
_journal_issue 16
_journal_name_full 'Organic letters'
_journal_page_first 3674
_journal_page_last 3676
_journal_paper_doi 10.1021/ol901480s
_journal_volume 11
_journal_year 2009
_chemical_absolute_configuration unk
_chemical_formula_moiety 'C23 H34 O4'
_chemical_formula_sum 'C23 H34 O4'
_chemical_formula_weight 374.50
_chemical_name_systematic
;

 ?

;
_space_group_IT_number 5
_symmetry_cell_setting monoclinic
_symmetry_space_group_name_Hall 'C 2y'
_symmetry_space_group_name_H-M 'C 1 2 1'
_atom_sites_solution_hydrogens geom
_atom_sites_solution_primary direct
_atom_sites_solution_secondary difmap
_audit_creation_method SHELXL-97
_cell_angle_alpha 90.00
_cell_angle_beta 96.461(5)
_cell_angle_gamma 90.00
_cell_formula_units_Z 4
_cell_length_a 26.323(2)
_cell_length_b 6.1374(6)
_cell_length_c 13.3377(11)
_cell_measurement_reflns_used 5354
_cell_measurement_temperature 173(2)
_cell_measurement_theta_max 24.96
_cell_measurement_theta_min 3.07
_cell_volume 2141.1(3)
_computing_cell_refinement 'Bruker SMART'
_computing_data_collection 'Bruker SMART'
_computing_data_reduction 'Bruker SAINT'
_computing_molecular_graphics 'Bruker SHELXTL'
_computing_publication_material 'Bruker SHELXTL'
_computing_structure_refinement 'SHELXL-97 (Sheldrick, 1997)'
_computing_structure_solution 'SHELXS-97 (Sheldrick, 1990)'
_diffrn_ambient_temperature 173(2)
_diffrn_measured_fraction_theta_full 0.994
_diffrn_measured_fraction_theta_max 0.994
_diffrn_measurement_device_type 'CCD area detector'
_diffrn_measurement_method 'phi and omega scans'
_diffrn_radiation_monochromator graphite
_diffrn_radiation_source 'fine-focus sealed tube'
_diffrn_radiation_type MoK\a
_diffrn_radiation_wavelength 0.71073
_diffrn_reflns_av_R_equivalents 0.0000
_diffrn_reflns_av_sigmaI/netI 0.0411
_diffrn_reflns_limit_h_max 32
_diffrn_reflns_limit_h_min -32
_diffrn_reflns_limit_k_max 7
_diffrn_reflns_limit_k_min -7
_diffrn_reflns_limit_l_max 16
_diffrn_reflns_limit_l_min 0
_diffrn_reflns_number 5085
_diffrn_reflns_theta_full 26.40
_diffrn_reflns_theta_max 26.40
_diffrn_reflns_theta_min 1.54
_exptl_absorpt_coefficient_mu 0.078
_exptl_absorpt_correction_T_max 0.9877
_exptl_absorpt_correction_T_min 0.9756
_exptl_absorpt_correction_type multi-scan
_exptl_absorpt_process_details sadabs
_exptl_crystal_colour colourless
_exptl_crystal_density_diffrn 1.162
_exptl_crystal_density_method 'not measured'
_exptl_crystal_description plate
_exptl_crystal_F_000 816
_exptl_crystal_size_max 0.32
_exptl_crystal_size_mid 0.30
_exptl_crystal_size_min 0.16
_refine_diff_density_max 0.204
_refine_diff_density_min -0.214
_refine_diff_density_rms 0.067
_refine_ls_abs_structure_details 'Flack H D (1983), Acta Cryst. A39, 876-881'
_refine_ls_abs_structure_Flack 10(10)
_refine_ls_extinction_method none
_refine_ls_goodness_of_fit_ref 1.071
_refine_ls_hydrogen_treatment constr
_refine_ls_matrix_type full
_refine_ls_number_parameters 249
_refine_ls_number_reflns 5085
_refine_ls_number_restraints 1
_refine_ls_restrained_S_all 1.071
_refine_ls_R_factor_all 0.0506
_refine_ls_R_factor_gt 0.0379
_refine_ls_shift/su_max 0.000
_refine_ls_shift/su_mean 0.000
_refine_ls_structure_factor_coef Fsqd
_refine_ls_weighting_details 'calc w=1/[\s^2^(Fo^2^)+(0.0681P)^2^+0.0000P] where P=(Fo^2^+2Fc^2^)/3'
_refine_ls_weighting_scheme calc
_refine_ls_wR_factor_gt 0.1009
_refine_ls_wR_factor_ref 0.1146
_reflns_number_gt 4297
_reflns_number_total 5085
_reflns_threshold_expression >2sigma(I)
_cod_data_source_file ol901480s_si_002.cif
_cod_data_source_block ltp118_hkl5
_cod_depositor_comments
;
The following automatic conversions were performed:

'_symmetry_cell_setting' value 'Monoclinic' changed to 'monoclinic'
according to /home/saulius/struct/CIF-dictionaries/cif_core.dic
dictionary named 'cif_core.dic' version 2.4.2 from 2011-04-26.

Automatic conversion script
Id: cif_fix_values 1715 2011-07-08 13:25:40Z adriana 
;
_cod_original_sg_symbol_H-M C2
_cod_database_code 1504096

loop_
_symmetry_equiv_pos_as_xyz
'x, y, z'
'-x, y, -z'
'x+1/2, y+1/2, z'
'-x+1/2, y+1/2, -z'

loop_
_atom_site_label
_atom_site_type_symbol
_atom_site_fract_x
_atom_site_fract_y
_atom_site_fract_z
_atom_site_U_iso_or_equiv
_atom_site_adp_type
_atom_site_occupancy
_atom_site_symmetry_multiplicity
_atom_site_calc_flag
_atom_site_refinement_flags
C1 C 0.93142(10) 0.5490(4) 0.68918(17) 0.0356(6) Uani 1 1 d .
H1A H 0.9553 0.4254 0.7035 0.043 Uiso 1 1 calc R
H1B H 0.8979 0.4890 0.6611 0.043 Uiso 1 1 calc R
C2 C 0.95146(10) 0.6977(5) 0.61209(19) 0.0402(7) Uani 1 1 d .
H2A H 0.9261 0.8140 0.5933 0.048 Uiso 1 1 calc R
H2B H 0.9560 0.6131 0.5505 0.048 Uiso 1 1 calc R
C3 C 1.00229(10) 0.8006(5) 0.65298(19) 0.0401(6) Uani 1 1 d .
H3A H 1.0127 0.9075 0.6036 0.048 Uiso 1 1 calc R
H3B H 1.0290 0.6865 0.6628 0.048 Uiso 1 1 calc R
C4 C 0.99758(10) 0.9145(4) 0.75307(19) 0.0399(6) Uani 1 1 d .
H4A H 1.0316 0.9695 0.7809 0.048 Uiso 1 1 calc R
H4B H 0.9745 1.0414 0.7408 0.048 Uiso 1 1 calc R
C5 C 0.97718(9) 0.7669(5) 0.83013(18) 0.0361(6) Uani 1 1 d .
H5A H 0.9732 0.8510 0.8921 0.043 Uiso 1 1 calc R
H5B H 1.0018 0.6477 0.8482 0.043 Uiso 1 1 calc R
C6 C 0.92534(9) 0.6702(4) 0.78781(16) 0.0271(5) Uani 1 1 d .
H6 H 0.9003 0.7918 0.7730 0.033 Uiso 1 1 calc R
C7 C 0.90481(9) 0.5150(4) 0.86267(16) 0.0283(5) Uani 1 1 d .
H7 H 0.9255 0.3783 0.8634 0.034 Uiso 1 1 calc R
C8 C 0.88314(10) 0.4673(5) 1.02239(17) 0.0340(6) Uani 1 1 d .
C9 C 0.91358(11) 0.2677(5) 1.0604(2) 0.0509(8) Uani 1 1 d .
H9A H 0.9448 0.3137 1.1021 0.076 Uiso 1 1 calc R
H9B H 0.9227 0.1829 1.0028 0.076 Uiso 1 1 calc R
H9C H 0.8929 0.1776 1.1008 0.076 Uiso 1 1 calc R
C10 C 0.86563(10) 0.6013(5) 1.10731(18) 0.0425(7) Uani 1 1 d .
H10A H 0.8456 0.7260 1.0791 0.064 Uiso 1 1 calc R
H10B H 0.8955 0.6538 1.1511 0.064 Uiso 1 1 calc R
H10C H 0.8444 0.5110 1.1467 0.064 Uiso 1 1 calc R
C11 C 0.84755(9) 0.4473(4) 0.85219(16) 0.0281(5) Uani 1 1 d .
H11 H 0.8438 0.3100 0.8117 0.034 Uiso 1 1 calc R
C12 C 0.80514(9) 0.6069(4) 0.80952(16) 0.0275(5) Uani 1 1 d .
C13 C 0.75401(9) 0.4945(4) 0.81127(18) 0.0341(6) Uani 1 1 d .
H13A H 0.7525 0.3662 0.7673 0.051 Uiso 1 1 calc R
H13B H 0.7264 0.5954 0.7872 0.051 Uiso 1 1 calc R
H13C H 0.7500 0.4491 0.8804 0.051 Uiso 1 1 calc R
C14 C 0.80871(9) 0.8226(4) 0.86288(17) 0.0295(5) Uani 1 1 d .
H14 H 0.8396 0.9020 0.8609 0.035 Uiso 1 1 calc R
C15 C 0.77380(11) 0.9131(5) 0.91191(19) 0.0411(7) Uani 1 1 d .
H15A H 0.7422 0.8407 0.9162 0.049 Uiso 1 1 calc R
H15B H 0.7801 1.0511 0.9431 0.049 Uiso 1 1 calc R
C16 C 0.77918(9) 0.7617(5) 0.64290(17) 0.0374(6) Uani 1 1 d .
H16A H 0.7645 0.8776 0.6825 0.045 Uiso 1 1 calc R
H16B H 0.7511 0.6660 0.6136 0.045 Uiso 1 1 calc R
C17 C 0.80626(9) 0.8601(4) 0.56078(17) 0.0295(6) Uani 1 1 d .
C18 C 0.82862(9) 1.0643(4) 0.57224(17) 0.0334(6) Uani 1 1 d .
H18 H 0.8250 1.1455 0.6317 0.040 Uiso 1 1 calc R
C19 C 0.85608(10) 1.1536(4) 0.49948(18) 0.0329(6) Uani 1 1 d .
H19 H 0.8716 1.2928 0.5095 0.039 Uiso 1 1 calc R
C20 C 0.86052(9) 1.0372(4) 0.41208(16) 0.0282(6) Uani 1 1 d .
C21 C 0.83767(9) 0.8339(4) 0.39821(17) 0.0300(6) Uani 1 1 d .
H21 H 0.8406 0.7544 0.3380 0.036 Uiso 1 1 calc R
C22 C 0.81061(9) 0.7469(4) 0.47190(17) 0.0292(6) Uani 1 1 d .
H22 H 0.7948 0.6082 0.4616 0.035 Uiso 1 1 calc R
C23 C 0.91719(11) 1.2989(5) 0.3538(2) 0.0449(7) Uani 1 1 d .
H23A H 0.9422 1.2740 0.4130 0.067 Uiso 1 1 calc R
H23B H 0.8954 1.4230 0.3666 0.067 Uiso 1 1 calc R
H23C H 0.9352 1.3299 0.2950 0.067 Uiso 1 1 calc R
O1 O 0.91150(6) 0.6039(3) 0.96348(11) 0.0311(4) Uani 1 1 d .
O2 O 0.83955(6) 0.3957(3) 0.95460(11) 0.0344(4) Uani 1 1 d .
O3 O 0.81617(6) 0.6374(3) 0.70654(11) 0.0298(4) Uani 1 1 d .
O4 O 0.88621(7) 1.1083(3) 0.33473(12) 0.0378(4) Uani 1 1 d .

loop_
_atom_site_aniso_label
_atom_site_aniso_U_11
_atom_site_aniso_U_22
_atom_site_aniso_U_33
_atom_site_aniso_U_23
_atom_site_aniso_U_13
_atom_site_aniso_U_12
C1 0.0383(14) 0.0343(15) 0.0356(13) -0.0078(12) 0.0093(11) -0.0052(12)
C2 0.0432(15) 0.0473(17) 0.0308(13) -0.0052(12) 0.0076(12) -0.0048(13)
C3 0.0378(14) 0.0407(16) 0.0434(15) 0.0008(14) 0.0120(12) -0.0024(13)
C4 0.0392(14) 0.0388(16) 0.0420(14) -0.0001(13) 0.0057(13) -0.0068(13)
C5 0.0286(13) 0.0412(16) 0.0372(14) -0.0027(13) -0.0018(10) -0.0065(12)
C6 0.0272(12) 0.0267(14) 0.0270(11) 0.0006(10) 0.0012(10) 0.0017(10)
C7 0.0277(12) 0.0293(14) 0.0270(12) 0.0020(10) -0.0009(9) 0.0013(10)
C8 0.0374(14) 0.0370(15) 0.0258(12) 0.0090(11) -0.0045(11) -0.0071(12)
C9 0.0563(19) 0.051(2) 0.0431(16) 0.0160(15) -0.0062(13) 0.0002(17)
C10 0.0422(16) 0.0556(18) 0.0292(13) 0.0054(13) 0.0022(11) -0.0098(15)
C11 0.0338(13) 0.0246(12) 0.0252(11) 0.0008(10) 0.0002(10) -0.0038(10)
C12 0.0282(12) 0.0298(13) 0.0242(11) 0.0035(11) 0.0014(9) -0.0029(11)
C13 0.0334(13) 0.0363(15) 0.0318(12) 0.0027(12) 0.0002(10) -0.0080(12)
C14 0.0287(13) 0.0285(13) 0.0316(12) 0.0033(11) 0.0053(10) -0.0023(11)
C15 0.0483(16) 0.0324(15) 0.0438(15) 0.0049(12) 0.0109(13) 0.0018(14)
C16 0.0265(13) 0.0526(17) 0.0311(13) 0.0124(13) -0.0054(10) -0.0021(13)
C17 0.0246(12) 0.0372(16) 0.0257(11) 0.0072(11) -0.0024(10) 0.0026(11)
C18 0.0366(14) 0.0414(17) 0.0225(12) -0.0034(11) 0.0046(10) -0.0009(12)
C19 0.0399(14) 0.0283(15) 0.0304(13) -0.0038(11) 0.0038(11) -0.0033(12)
C20 0.0307(13) 0.0306(15) 0.0228(11) 0.0051(10) 0.0013(9) 0.0034(11)
C21 0.0340(13) 0.0293(14) 0.0255(12) -0.0052(10) -0.0013(10) 0.0070(11)
C22 0.0275(12) 0.0258(13) 0.0326(13) 0.0018(11) -0.0043(10) 0.0010(11)
C23 0.0535(18) 0.0346(16) 0.0500(16) 0.0084(14) 0.0201(14) -0.0015(14)
O1 0.0318(9) 0.0357(10) 0.0245(8) 0.0026(8) -0.0029(7) -0.0073(8)
O2 0.0363(9) 0.0393(11) 0.0265(8) 0.0104(8) -0.0016(7) -0.0108(8)
O3 0.0278(8) 0.0392(10) 0.0217(8) 0.0058(7) -0.0003(7) 0.0023(8)
O4 0.0453(10) 0.0391(10) 0.0307(9) -0.0003(9) 0.0120(8) -0.0022(9)

loop_
_atom_type_symbol
_atom_type_description
_atom_type_scat_dispersion_real
_atom_type_scat_dispersion_imag
_atom_type_scat_source
C C 0.0033 0.0000 'International Tables Vol C Tables 4.2.6.8 and 6.1.1.4'
H H 0.0000 0.0000 'International Tables Vol C Tables 4.2.6.8 and 6.1.1.4'
O O 0.0106 0.0000 'International Tables Vol C Tables 4.2.6.8 and 6.1.1.4'

loop_
_geom_angle_atom_site_label_1
_geom_angle_atom_site_label_2
_geom_angle_atom_site_label_3
_geom_angle
C2 C1 C6 111.6(2)
C1 C2 C3 111.5(2)
C2 C3 C4 110.4(2)
C5 C4 C3 113.0(2)
C4 C5 C6 110.5(2)
C7 C6 C1 109.74(18)
C7 C6 C5 111.53(19)
C1 C6 C5 109.2(2)
O1 C7 C6 111.09(19)
O1 C7 C11 101.55(18)
C6 C7 C11 121.37(19)
O1 C8 O2 105.26(16)
O1 C8 C10 108.5(2)
O2 C8 C10 110.2(2)
O1 C8 C9 111.8(2)
O2 C8 C9 108.3(2)
C10 C8 C9 112.5(2)
O2 C11 C12 108.17(18)
O2 C11 C7 102.54(17)
C12 C11 C7 121.09(19)
O3 C12 C14 109.10(19)
O3 C12 C13 110.30(17)
C14 C12 C13 113.8(2)
O3 C12 C11 102.58(17)
C14 C12 C11 112.37(18)
C13 C12 C11 108.2(2)
C15 C14 C12 126.9(2)
O3 C16 C17 107.40(19)
C18 C17 C22 118.1(2)
C18 C17 C16 121.0(2)
C22 C17 C16 120.9(2)
C17 C18 C19 121.9(2)
C20 C19 C18 119.1(2)
O4 C20 C19 124.5(2)
O4 C20 C21 115.5(2)
C19 C20 C21 120.0(2)
C22 C21 C20 120.1(2)
C21 C22 C17 120.7(2)
C8 O1 C7 106.06(17)
C11 O2 C8 109.61(17)
C16 O3 C12 115.73(17)
C20 O4 C23 116.52(19)

loop_
_geom_bond_atom_site_label_1
_geom_bond_atom_site_label_2
_geom_bond_distance
C1 C2 1.514(4)
C1 C6 1.535(3)
C2 C3 1.524(4)
C3 C4 1.524(4)
C4 C5 1.513(4)
C5 C6 1.536(3)
C6 C7 1.522(3)
C7 O1 1.443(3)
C7 C11 1.555(3)
C8 O1 1.417(3)
C8 O2 1.447(3)
C8 C10 1.513(4)
C8 C9 1.520(4)
C11 O2 1.440(3)
C11 C12 1.545(3)
C12 O3 1.448(3)
C12 C14 1.501(3)
C12 C13 1.515(3)
C14 C15 1.310(3)
C16 O3 1.437(3)
C16 C17 1.499(3)
C17 C18 1.386(3)
C17 C22 1.390(3)
C18 C19 1.386(3)
C19 C20 1.383(3)
C20 O4 1.367(3)
C20 C21 1.388(3)
C21 C22 1.384(3)
C23 O4 1.432(3)

loop_
_geom_torsion_atom_site_label_1
_geom_torsion_atom_site_label_2
_geom_torsion_atom_site_label_3
_geom_torsion_atom_site_label_4
_geom_torsion
C6 C1 C2 C3 57.1(3)
C1 C2 C3 C4 -53.8(3)
C2 C3 C4 C5 54.1(3)
C3 C4 C5 C6 -56.2(3)
C2 C1 C6 C7 179.6(2)
C2 C1 C6 C5 -57.9(3)
C4 C5 C6 C7 178.1(2)
C4 C5 C6 C1 56.7(3)
C1 C6 C7 O1 164.51(18)
C5 C6 C7 O1 43.4(3)
C1 C6 C7 C11 -76.4(3)
C5 C6 C7 C11 162.5(2)
O1 C7 C11 O2 -30.0(2)
C6 C7 C11 O2 -153.7(2)
O1 C7 C11 C12 90.5(2)
C6 C7 C11 C12 -33.2(3)
O2 C11 C12 O3 -177.64(17)
C7 C11 C12 O3 64.7(2)
O2 C11 C12 C14 65.3(2)
C7 C11 C12 C14 -52.4(3)
O2 C11 C12 C13 -61.1(2)
C7 C11 C12 C13 -178.8(2)
O3 C12 C14 C15 126.5(3)
C13 C12 C14 C15 2.9(3)
C11 C12 C14 C15 -120.5(3)
O3 C16 C17 C18 -90.7(3)
O3 C16 C17 C22 87.9(2)
C22 C17 C18 C19 -2.0(3)
C16 C17 C18 C19 176.6(2)
C17 C18 C19 C20 1.2(4)
C18 C19 C20 O4 179.5(2)
C18 C19 C20 C21 0.0(3)
O4 C20 C21 C22 -179.9(2)
C19 C20 C21 C22 -0.3(3)
C20 C21 C22 C17 -0.5(3)
C18 C17 C22 C21 1.6(3)
C16 C17 C22 C21 -177.0(2)
O2 C8 O1 C7 -33.3(2)
C10 C8 O1 C7 -151.32(18)
C9 C8 O1 C7 84.1(2)
C6 C7 O1 C8 169.63(19)
C11 C7 O1 C8 39.2(2)
C12 C11 O2 C8 -118.1(2)
C7 C11 O2 C8 10.9(2)
O1 C8 O2 C11 12.8(3)
C10 C8 O2 C11 129.6(2)
C9 C8 O2 C11 -106.9(2)
C17 C16 O3 C12 154.8(2)
C14 C12 O3 C16 -67.3(2)
C13 C12 O3 C16 58.3(3)
C11 C12 O3 C16 173.32(19)
C19 C20 O4 C23 10.7(3)
C21 C20 O4 C23 -169.8(2)
